data_7057758
loop_
_publ_author_name
'Stogniy, Marina Yu.'
'Erokhina, Svetlana A.'
'Suponitsky, Kyrill Yu.'
'Anisimov, Aleksei A.'
'Sivaev, Igor B.'
'Bregadze, Vladimir I.'

_publ_section_title
;
 Nucleophilic addition reactions to the ethylnitrilium derivative of
 nido-carborane 10-EtC&#xE002;N-7,8-C2B9H11
;
_journal_issue 22
_journal_name_full 'New Journal of Chemistry'
_journal_page_first 17958
_journal_paper_doi 10.1039/C8NJ04192J
_journal_volume 42
_journal_year 2018
_chemical_formula_moiety 'C7 H22 B9 N O'
_chemical_formula_sum 'C7 H22 B9 N O'
_chemical_formula_weight 233.54
_space_group_crystal_system monoclinic
_space_group_IT_number 14
_space_group_name_Hall '-P 2yn'
_space_group_name_H-M_alt 'P 1 21/n 1'
_symmetry_space_group_name_Hall '-P 2yn'
_symmetry_space_group_name_H-M 'P 1 21/n 1'
_atom_sites_solution_hydrogens mixed
_atom_sites_solution_primary direct
_atom_sites_solution_secondary difmap
_audit_creation_date 2018-07-11
_audit_creation_method
;
Olex2 1.2
(compiled 2018.05.29 svn.r3508 for OlexSys, GUI svn.r5506)
;
_audit_update_record
;
2018-07-11 deposited with the CCDC.
2018-09-27 downloaded from the CCDC.
;
_cell_angle_alpha 90
_cell_angle_beta 107.658(3)
_cell_angle_gamma 90
_cell_formula_units_Z 4
_cell_length_a 10.1766(13)
_cell_length_b 10.2752(13)
_cell_length_c 14.3502(18)
_cell_measurement_reflns_used 4550
_cell_measurement_temperature 120
_cell_measurement_theta_max 29.92
_cell_measurement_theta_min 2.48
_cell_volume 1429.9(3)
_computing_cell_refinement 'SAINT v8.34A (Bruker, 2013)'
_computing_data_reduction 'SAINT v8.34A (Bruker, 2013)'
_computing_molecular_graphics 'Olex2 (Dolomanov et al., 2009)'
_computing_publication_material 'Olex2 (Dolomanov et al., 2009)'
_computing_structure_refinement 'XL (Sheldrick, 2008)'
_computing_structure_solution 'XS (Sheldrick, 2008)'
_diffrn_ambient_temperature 120.0
_diffrn_measured_fraction_theta_full 0.994
_diffrn_measured_fraction_theta_max 0.985
_diffrn_measurement_device_type 'Bruker APEX-II CCD'
_diffrn_measurement_method '\f and \w scans'
_diffrn_radiation_monochromator graphite
_diffrn_radiation_type MoK\a
_diffrn_radiation_wavelength 0.71073
_diffrn_reflns_av_R_equivalents 0.0686
_diffrn_reflns_av_unetI/netI 0.0527
_diffrn_reflns_Laue_measured_fraction_full 0.994
_diffrn_reflns_Laue_measured_fraction_max 0.985
_diffrn_reflns_limit_h_max 12
_diffrn_reflns_limit_h_min -12
_diffrn_reflns_limit_k_max 13
_diffrn_reflns_limit_k_min -13
_diffrn_reflns_limit_l_max 18
_diffrn_reflns_limit_l_min -18
_diffrn_reflns_number 18330
_diffrn_reflns_point_group_measured_fraction_full 0.994
_diffrn_reflns_point_group_measured_fraction_max 0.985
_diffrn_reflns_theta_full 25.242
_diffrn_reflns_theta_max 26.993
_diffrn_reflns_theta_min 2.175
_diffrn_standards_number 0
_exptl_absorpt_coefficient_mu 0.058
_exptl_absorpt_correction_T_max 0.7459
_exptl_absorpt_correction_T_min 0.6392
_exptl_absorpt_correction_type multi-scan
_exptl_absorpt_process_details
'SADABS-2014/5 (Bruker,2014/5) was used for absorption correction. wR2(int) was 0.1617 before and 0.0594 after correction. The Ratio of minimum to maximum transmission is 0.8570. The \l/2 correction factor is 0.00150.'
_exptl_crystal_colour orange
_exptl_crystal_colour_primary orange
_exptl_crystal_density_diffrn 1.085
_exptl_crystal_description plate
_exptl_crystal_F_000 496
_exptl_crystal_size_max 0.15
_exptl_crystal_size_mid 0.09
_exptl_crystal_size_min 0.03
_refine_diff_density_max 0.482
_refine_diff_density_min -0.256
_refine_diff_density_rms 0.055
_refine_ls_extinction_method none
_refine_ls_goodness_of_fit_ref 1.067
_refine_ls_hydrogen_treatment mixed
_refine_ls_matrix_type full
_refine_ls_number_parameters 209
_refine_ls_number_reflns 3071
_refine_ls_number_restraints 0
_refine_ls_restrained_S_all 1.067
_refine_ls_R_factor_all 0.1020
_refine_ls_R_factor_gt 0.0691
_refine_ls_shift/su_max 0.000
_refine_ls_shift/su_mean 0.000
_refine_ls_structure_factor_coef Fsqd
_refine_ls_weighting_details 'w=1/[\s^2^(Fo^2^)+(0.0611P)^2^+1.1417P] where P=(Fo^2^+2Fc^2^)/3'
_refine_ls_weighting_scheme calc
_refine_ls_wR_factor_gt 0.1452
_refine_ls_wR_factor_ref 0.1630
_reflns_Friedel_coverage 0.000
_reflns_number_gt 2209
_reflns_number_total 3071
_reflns_threshold_expression 'I > 2\s(I)'
_cod_data_source_file c8nj04192j1.cif
_cod_data_source_block siv18k
_cod_depositor_comments 'Adding full bibliography for 7057756--7057759.cif.'
_cod_database_code 7057758
_shelxl_version_number 2014/6
_shelx_space_group_comment
;
The symmetry employed for this shelxl refinement is uniquely defined
by the following loop, which should always be used as a source of
symmetry information in preference to the above space-group names.
They are only intended as comments.
;
_shelx_estimated_absorpt_t_max 0.998
_shelx_estimated_absorpt_t_min 0.991
_olex2_refinement_description
;
1. Fixed Uiso
 At 1.2 times of:
  All C(H,H) groups, All N(H) groups
 At 1.5 times of:
  All C(H,H,H) groups
2.a Secondary CH2 refined with riding coordinates:
 C4(H4A,H4B), C2(H2A,H2B)
2.b Aromatic/amide H refined with riding coordinates:
 N1(H1)
2.c Idealised Me refined as rotating group:
 C5(H5A,H5B,H5C), C3(H3A,H3B,H3C)
;
_olex2_submission_special_instructions 'No special instructions were received'

loop_
_space_group_symop_operation_xyz
'x, y, z'
'-x+1/2, y+1/2, -z+1/2'
'-x, -y, -z'
'x-1/2, -y-1/2, z-1/2'

loop_
_atom_site_label
_atom_site_type_symbol
_atom_site_fract_x
_atom_site_fract_y
_atom_site_fract_z
_atom_site_U_iso_or_equiv
_atom_site_adp_type
_atom_site_occupancy
_atom_site_site_symmetry_order
_atom_site_calc_flag
_atom_site_refinement_flags_posn
O1 O 0.32553(14) 0.15718(14) 0.16681(10) 0.0226(4) Uani 1 1 d .
N1 N 0.25877(18) 0.00120(17) 0.04845(12) 0.0227(4) Uani 1 1 d .
H1 H 0.2691 -0.0549 0.0965 0.027 Uiso 1 1 calc R
C4 C 0.3559(2) 0.0600(2) 0.24442(15) 0.0254(5) Uani 1 1 d .
H4A H 0.4269 -0.0016 0.2371 0.031 Uiso 1 1 calc R
H4B H 0.2717 0.0103 0.2424 0.031 Uiso 1 1 calc R
C5 C 0.4078(3) 0.1338(2) 0.33922(16) 0.0328(6) Uani 1 1 d .
H5A H 0.4858 0.1888 0.3376 0.049 Uiso 1 1 calc GR
H5B H 0.4378 0.0721 0.3936 0.049 Uiso 1 1 calc GR
H5C H 0.3337 0.1885 0.3481 0.049 Uiso 1 1 calc GR
C1 C 0.2823(2) 0.1206(2) 0.07505(15) 0.0200(5) Uani 1 1 d .
B10 B 0.2155(2) -0.0579(2) -0.05425(17) 0.0192(5) Uani 1 1 d .
B5 B 0.0911(3) -0.1846(2) -0.07534(17) 0.0220(5) Uani 1 1 d .
C8 C 0.0878(2) -0.0890(2) -0.24740(15) 0.0233(5) Uani 1 1 d .
B6 B 0.2745(3) -0.2209(2) -0.05546(19) 0.0261(6) Uani 1 1 d .
B1 B 0.1429(3) -0.3134(2) -0.14057(18) 0.0240(5) Uani 1 1 d .
C2 C 0.2673(3) 0.2286(2) 0.00396(17) 0.0319(6) Uani 1 1 d .
H2A H 0.1801 0.2161 -0.0496 0.038 Uiso 1 1 calc R
H2B H 0.3439 0.2233 -0.0250 0.038 Uiso 1 1 calc R
C7 C 0.2418(3) -0.1222(2) -0.23277(18) 0.0293(5) Uani 1 1 d .
B4 B 0.0062(3) -0.2064(2) -0.19945(17) 0.0212(5) Uani 1 1 d .
B3 B 0.1288(3) -0.2502(2) -0.25809(18) 0.0251(6) Uani 1 1 d .
B9 B 0.0518(2) -0.0465(2) -0.15087(18) 0.0219(5) Uani 1 1 d .
B11 B 0.3371(3) -0.1024(2) -0.1222(2) 0.0278(6) Uani 1 1 d .
B2 B 0.2906(3) -0.2639(3) -0.1702(2) 0.0306(6) Uani 1 1 d .
C3 C 0.2667(3) 0.3627(2) 0.0460(2) 0.0519(8) Uani 1 1 d .
H3A H 0.1870 0.3716 0.0703 0.078 Uiso 1 1 calc GR
H3B H 0.2610 0.4278 -0.0050 0.078 Uiso 1 1 calc GR
H3C H 0.3517 0.3759 0.0999 0.078 Uiso 1 1 calc GR
H5 H 0.047(2) -0.200(2) -0.0155(16) 0.026(6) Uiso 1 1 d .
H4 H -0.100(2) -0.236(2) -0.2353(16) 0.030(6) Uiso 1 1 d .
H1A H 0.125(2) -0.415(2) -0.1284(16) 0.030(6) Uiso 1 1 d .
H3 H 0.100(2) -0.298(2) -0.3282(17) 0.030(6) Uiso 1 1 d .
H6 H 0.340(3) -0.261(2) 0.0173(18) 0.037(7) Uiso 1 1 d .
H7 H 0.274(3) -0.105(2) -0.2854(18) 0.035(7) Uiso 1 1 d .
H9 H -0.031(2) 0.025(2) -0.1516(17) 0.034(6) Uiso 1 1 d .
H11 H 0.442(3) -0.071(2) -0.1013(18) 0.042(7) Uiso 1 1 d .
H8 H 0.040(2) -0.055(2) -0.3109(18) 0.032(6) Uiso 1 1 d .
H2 H 0.367(3) -0.325(3) -0.1855(19) 0.047(8) Uiso 1 1 d .
H10 H 0.246(3) 0.003(3) -0.1097(19) 0.044(7) Uiso 1 1 d .

loop_
_atom_site_aniso_label
_atom_site_aniso_U_11
_atom_site_aniso_U_22
_atom_site_aniso_U_33
_atom_site_aniso_U_23
_atom_site_aniso_U_13
_atom_site_aniso_U_12
O1 0.0245(8) 0.0222(8) 0.0195(8) -0.0023(6) 0.0043(6) 0.0020(6)
N1 0.0249(10) 0.0234(10) 0.0187(9) -0.0009(7) 0.0049(7) -0.0045(7)
C4 0.0284(12) 0.0250(11) 0.0193(11) 0.0014(9) 0.0020(9) 0.0008(9)
C5 0.0366(14) 0.0361(14) 0.0212(12) -0.0051(10) 0.0019(10) 0.0047(11)
C1 0.0163(10) 0.0229(11) 0.0212(11) -0.0035(8) 0.0063(8) 0.0018(8)
B10 0.0200(11) 0.0186(11) 0.0189(12) -0.0029(9) 0.0058(9) -0.0010(9)
B5 0.0252(12) 0.0238(12) 0.0168(12) -0.0014(9) 0.0062(10) -0.0065(10)
C8 0.0344(12) 0.0165(11) 0.0173(11) 0.0022(8) 0.0052(9) 0.0007(9)
B6 0.0270(13) 0.0165(12) 0.0287(14) -0.0005(10) -0.0006(11) 0.0014(10)
B1 0.0294(13) 0.0145(12) 0.0244(13) 0.0020(9) 0.0028(10) -0.0014(10)
C2 0.0456(15) 0.0250(12) 0.0243(12) -0.0005(9) 0.0094(11) 0.0036(10)
C7 0.0423(14) 0.0220(11) 0.0327(13) -0.0061(10) 0.0251(11) -0.0072(10)
B4 0.0246(13) 0.0192(12) 0.0186(12) 0.0001(9) 0.0047(10) -0.0020(9)
B3 0.0354(14) 0.0178(12) 0.0239(13) -0.0060(10) 0.0119(11) -0.0016(10)
B9 0.0211(12) 0.0204(12) 0.0232(13) -0.0026(10) 0.0052(10) 0.0022(9)
B11 0.0235(13) 0.0205(13) 0.0428(16) -0.0071(11) 0.0152(12) -0.0006(10)
B2 0.0278(14) 0.0207(13) 0.0446(17) -0.0094(11) 0.0128(12) 0.0032(10)
C3 0.081(2) 0.0237(13) 0.0359(15) 0.0035(11) -0.0048(14) 0.0010(13)

loop_
_atom_type_symbol
_atom_type_description
_atom_type_scat_dispersion_real
_atom_type_scat_dispersion_imag
_atom_type_scat_source
C C 0.0033 0.0016 'International Tables Vol C Tables 4.2.6.8 and 6.1.1.4'
H H 0.0000 0.0000 'International Tables Vol C Tables 4.2.6.8 and 6.1.1.4'
B B 0.0013 0.0007 'International Tables Vol C Tables 4.2.6.8 and 6.1.1.4'
N N 0.0061 0.0033 'International Tables Vol C Tables 4.2.6.8 and 6.1.1.4'
O O 0.0106 0.0060 'International Tables Vol C Tables 4.2.6.8 and 6.1.1.4'

loop_
_geom_angle_atom_site_label_1
_geom_angle_atom_site_label_2
_geom_angle_atom_site_label_3
_geom_angle
C1 O1 C4 120.03(16)
C1 N1 B10 129.63(18)
O1 C4 C5 106.30(17)
O1 C1 C2 114.21(18)
N1 C1 O1 123.18(19)
N1 C1 C2 122.58(19)
N1 B10 B5 115.91(17)
N1 B10 B6 112.52(17)
N1 B10 B9 129.67(17)
N1 B10 B11 124.22(17)
B5 B10 B6 62.22(14)
B5 B10 B9 58.48(13)
B5 B10 B11 106.54(16)
B6 B10 B9 106.64(16)
B6 B10 B11 58.73(14)
B9 B10 B11 102.61(16)
B10 B5 B6 59.00(13)
B10 B5 B1 108.85(17)
B1 B5 B6 59.01(14)
B4 B5 B10 112.02(17)
B4 B5 B6 107.33(17)
B4 B5 B1 60.25(14)
B4 B5 B9 61.55(14)
B9 B5 B10 61.95(13)
B9 B5 B6 106.83(17)
B9 B5 B1 108.81(17)
C7 C8 B4 112.37(17)
C7 C8 B3 62.64(14)
C7 C8 B9 115.46(18)
B4 C8 B3 61.44(14)
B9 C8 B4 65.16(14)
B9 C8 B3 117.67(17)
B10 B6 B5 58.78(13)
B10 B6 B1 108.78(17)
B10 B6 B11 62.59(14)
B1 B6 B5 59.14(14)
B11 B6 B5 106.87(17)
B11 B6 B1 108.17(18)
B2 B6 B10 111.89(18)
B2 B6 B5 106.50(17)
B2 B6 B1 59.34(15)
B2 B6 B11 61.23(15)
B6 B1 B5 61.84(14)
B4 B1 B5 58.54(13)
B4 B1 B6 108.23(17)
B3 B1 B5 105.97(17)
B3 B1 B6 106.45(17)
B3 B1 B4 59.59(14)
B2 B1 B5 108.81(17)
B2 B1 B6 59.56(15)
B2 B1 B4 108.09(18)
B2 B1 B3 59.46(15)
C1 C2 C3 114.9(2)
C8 C7 B3 63.58(14)
C8 C7 B11 112.86(18)
C8 C7 B2 112.30(18)
B11 C7 B3 118.29(19)
B11 C7 B2 66.09(16)
B2 C7 B3 61.64(15)
B5 B4 B1 61.21(14)
B5 B4 B3 108.53(17)
B5 B4 B9 59.63(13)
C8 B4 B5 99.71(16)
C8 B4 B1 102.76(17)
C8 B4 B3 59.39(13)
C8 B4 B9 54.05(12)
B1 B4 B9 108.06(17)
B3 B4 B1 60.17(14)
B3 B4 B9 106.42(17)
C8 B3 B1 102.66(16)
C8 B3 B4 59.17(13)
C8 B3 B2 102.31(17)
C7 B3 C8 53.78(13)
C7 B3 B1 102.95(17)
C7 B3 B4 103.32(17)
C7 B3 B2 58.94(15)
B4 B3 B1 60.24(14)
B2 B3 B1 59.84(15)
B2 B3 B4 108.93(18)
B5 B9 B10 59.57(13)
B5 B9 B4 58.82(13)
C8 B9 B10 104.22(17)
C8 B9 B5 104.19(17)
C8 B9 B4 60.79(13)
B4 B9 B10 107.88(16)
B6 B11 B10 58.67(14)
B6 B11 B2 58.78(15)
C7 B11 B10 104.62(17)
C7 B11 B6 103.75(18)
C7 B11 B2 59.66(15)
B2 B11 B10 106.77(17)
B6 B2 B11 59.99(14)
B1 B2 B6 61.10(15)
B1 B2 B11 108.57(18)
C7 B2 B6 100.56(17)
C7 B2 B1 103.95(18)
C7 B2 B3 59.42(15)
C7 B2 B11 54.25(14)
B3 B2 B6 108.64(18)
B3 B2 B1 60.71(14)
B3 B2 B11 106.36(18)

loop_
_geom_bond_atom_site_label_1
_geom_bond_atom_site_label_2
_geom_bond_distance
O1 C4 1.457(2)
O1 C1 1.310(2)
N1 C1 1.286(3)
N1 B10 1.530(3)
C4 C5 1.506(3)
C1 C2 1.483(3)
B10 B5 1.777(3)
B10 B6 1.781(3)
B10 B9 1.819(3)
B10 B11 1.851(3)
B5 B6 1.838(4)
B5 B1 1.790(3)
B5 B4 1.742(3)
B5 B9 1.757(3)
C8 C7 1.555(3)
C8 B4 1.722(3)
C8 B3 1.726(3)
C8 B9 1.597(3)
B6 B1 1.788(3)
B6 B11 1.782(4)
B6 B2 1.760(4)
B1 B4 1.773(3)
B1 B3 1.772(3)
B1 B2 1.756(4)
C2 C3 1.504(3)
C7 B3 1.712(3)
C7 B11 1.602(4)
C7 B2 1.703(4)
B4 B3 1.762(3)
B4 B9 1.791(3)
B3 B2 1.750(4)
B11 B2 1.804(3)
